data_7107086
loop_
_publ_author_name
'Yan-Ping Zhu'
'Qing-He Gao'
'Mi Lian'
'Jing-Jing Yuan'
'Mei-Cai Liu'
'Qin Zhao'
'Yan Yang'
'An-Xin Wu'

_publ_section_title
;
 Sustainable Byproduct Catalyzed Domino Strategy: Facile Synthesis of
 a-formyloxy and Acetoxy Ketones via Iodination/Nucleophilic
 Substitution/Hydrolyzation/Oxidation Sequences
;
_journal_name_full Chem.Commun.
_journal_page_first 12700
_journal_paper_doi 10.1039/c1cc15819h
_journal_volume 47
_journal_year 2011
_chemical_formula_sum 'C9 H7 N O5'
_chemical_formula_weight 209.16
_chemical_name_systematic
;
?
;
_space_group_IT_number 14
_symmetry_cell_setting monoclinic
_symmetry_space_group_name_Hall '-P 2ybc'
_symmetry_space_group_name_H-M 'P 1 21/c 1'
_atom_sites_solution_hydrogens geom
_atom_sites_solution_primary direct
_atom_sites_solution_secondary difmap
_audit_creation_method SHELXL-97
_cell_angle_alpha 90.00
_cell_angle_beta 97.759(2)
_cell_angle_gamma 90.00
_cell_formula_units_Z 4
_cell_length_a 9.6790(10)
_cell_length_b 15.1737(15)
_cell_length_c 6.3703(6)
_cell_measurement_reflns_used 5192
_cell_measurement_temperature 298(2)
_cell_measurement_theta_max 28.15
_cell_measurement_theta_min 2.51
_cell_volume 927.02(16)
_computing_cell_refinement 'Bruker SMART'
_computing_data_collection 'Bruker SMART'
_computing_data_reduction 'Bruker SAINT'
_computing_molecular_graphics 'Bruker SHELXTL'
_computing_publication_material 'Bruker SHELXTL'
_computing_structure_refinement 'SHELXL-97 (Sheldrick, 1997)'
_computing_structure_solution 'SHELXS-97 (Sheldrick, 1990)'
_diffrn_ambient_temperature 298(2)
_diffrn_measured_fraction_theta_full 0.996
_diffrn_measured_fraction_theta_max 0.996
_diffrn_measurement_device_type 'CCD area detector'
_diffrn_measurement_method 'phi and omega scans'
_diffrn_radiation_monochromator graphite
_diffrn_radiation_source 'fine-focus sealed tube'
_diffrn_radiation_type MoK\a
_diffrn_radiation_wavelength 0.71073
_diffrn_reflns_av_R_equivalents 0.1244
_diffrn_reflns_av_sigmaI/netI 0.0595
_diffrn_reflns_limit_h_max 12
_diffrn_reflns_limit_h_min -12
_diffrn_reflns_limit_k_max 20
_diffrn_reflns_limit_k_min -20
_diffrn_reflns_limit_l_max 8
_diffrn_reflns_limit_l_min -8
_diffrn_reflns_number 11219
_diffrn_reflns_theta_full 28.26
_diffrn_reflns_theta_max 28.26
_diffrn_reflns_theta_min 2.12
_exptl_absorpt_coefficient_mu 0.125
_exptl_absorpt_correction_T_max 0.9876
_exptl_absorpt_correction_T_min 0.9754
_exptl_absorpt_correction_type none
_exptl_crystal_colour colorless
_exptl_crystal_density_diffrn 1.499
_exptl_crystal_density_method 'not measured'
_exptl_crystal_description block
_exptl_crystal_F_000 432
_exptl_crystal_size_max 0.20
_exptl_crystal_size_mid 0.10
_exptl_crystal_size_min 0.10
_refine_diff_density_max 0.259
_refine_diff_density_min -0.215
_refine_diff_density_rms 0.059
_refine_ls_extinction_coef 0.072(12)
_refine_ls_extinction_expression Fc^*^=kFc[1+0.001xFc^2^\l^3^/sin(2\q)]^-1/4^
_refine_ls_extinction_method SHELXL
_refine_ls_goodness_of_fit_ref 1.047
_refine_ls_hydrogen_treatment constr
_refine_ls_matrix_type full
_refine_ls_number_parameters 137
_refine_ls_number_reflns 2289
_refine_ls_number_restraints 0
_refine_ls_restrained_S_all 1.047
_refine_ls_R_factor_all 0.0610
_refine_ls_R_factor_gt 0.0539
_refine_ls_shift/su_max 0.000
_refine_ls_shift/su_mean 0.000
_refine_ls_structure_factor_coef Fsqd
_refine_ls_weighting_details 'calc w=1/[\s^2^(Fo^2^)+(0.0869P)^2^+0.0954P] where P=(Fo^2^+2Fc^2^)/3'
_refine_ls_weighting_scheme calc
_refine_ls_wR_factor_gt 0.1575
_refine_ls_wR_factor_ref 0.1656
_reflns_number_gt 1844
_reflns_number_total 2289
_reflns_threshold_expression >2sigma(I)
_cod_data_source_file c1cc15819h.txt
_cod_data_source_block t
_cod_original_sg_symbol_H-M P2(1)/c
_cod_database_code 7107086

loop_
_symmetry_equiv_pos_as_xyz
'x, y, z'
'-x, y+1/2, -z+1/2'
'-x, -y, -z'
'x, -y-1/2, z-1/2'

loop_
_atom_site_label
_atom_site_type_symbol
_atom_site_fract_x
_atom_site_fract_y
_atom_site_fract_z
_atom_site_U_iso_or_equiv
_atom_site_adp_type
_atom_site_occupancy
_atom_site_symmetry_multiplicity
_atom_site_calc_flag
_atom_site_refinement_flags
C1 C 0.59429(14) 0.86120(9) -0.0868(2) 0.0506(3) Uani 1 1 d .
C2 C 0.46180(15) 0.83962(9) -0.1802(2) 0.0546(4) Uani 1 1 d .
H2 H 0.4473 0.8132 -0.3132 0.065 Uiso 1 1 calc R
C3 C 0.35112(14) 0.85815(9) -0.0717(2) 0.0532(4) Uani 1 1 d .
H3 H 0.2609 0.8436 -0.1312 0.064 Uiso 1 1 calc R
C4 C 0.37382(14) 0.89862(8) 0.1275(2) 0.0483(3) Uani 1 1 d .
C5 C 0.50976(14) 0.91837(9) 0.2177(2) 0.0519(3) Uani 1 1 d .
H5 H 0.5254 0.9446 0.3508 0.062 Uiso 1 1 calc R
C6 C 0.62092(14) 0.89941(9) 0.1115(2) 0.0541(4) Uani 1 1 d .
H6 H 0.7117 0.9120 0.1717 0.065 Uiso 1 1 calc R
C7 C 0.25772(15) 0.92483(8) 0.2455(2) 0.0520(3) Uani 1 1 d .
C8 C 0.11207(15) 0.89698(11) 0.1550(2) 0.0596(4) Uani 1 1 d .
H8A H 0.0880 0.9233 0.0161 0.072 Uiso 1 1 calc R
H8B H 0.1093 0.8334 0.1382 0.072 Uiso 1 1 calc R
C10 C 0.01385(19) 0.87702(13) 0.4655(3) 0.0731(5) Uani 1 1 d .
H10 H -0.0516 0.8912 0.5544 0.088 Uiso 1 1 calc R
N1 N 0.71245(14) 0.84328(9) -0.2036(2) 0.0614(4) Uani 1 1 d .
O1 O 0.68900(14) 0.81188(9) -0.3802(2) 0.0804(4) Uani 1 1 d .
O2 O 0.82801(13) 0.86375(13) -0.1197(2) 0.0998(5) Uani 1 1 d .
O3 O 0.27868(12) 0.96835(9) 0.40546(19) 0.0747(4) Uani 1 1 d .
O4 O 0.01206(11) 0.92306(8) 0.28849(18) 0.0656(3) Uani 1 1 d .
O5 O 0.09352(17) 0.81860(10) 0.5191(2) 0.0945(5) Uani 1 1 d .

loop_
_atom_site_aniso_label
_atom_site_aniso_U_11
_atom_site_aniso_U_22
_atom_site_aniso_U_33
_atom_site_aniso_U_23
_atom_site_aniso_U_13
_atom_site_aniso_U_12
C1 0.0528(7) 0.0422(7) 0.0546(7) 0.0036(5) -0.0003(5) -0.0025(5)
C2 0.0589(8) 0.0497(7) 0.0520(7) -0.0069(5) -0.0039(6) -0.0060(6)
C3 0.0484(7) 0.0507(7) 0.0563(7) -0.0075(5) -0.0087(5) -0.0058(5)
C4 0.0507(7) 0.0387(6) 0.0519(7) -0.0012(5) -0.0055(5) -0.0019(5)
C5 0.0540(7) 0.0487(7) 0.0488(7) -0.0047(5) -0.0086(5) -0.0042(5)
C6 0.0477(7) 0.0531(7) 0.0569(7) 0.0007(6) -0.0095(5) -0.0053(5)
C7 0.0543(8) 0.0427(7) 0.0562(7) -0.0040(5) -0.0030(6) -0.0022(5)
C8 0.0504(7) 0.0651(9) 0.0606(8) -0.0089(6) -0.0021(6) 0.0018(6)
C10 0.0655(10) 0.0776(11) 0.0748(10) 0.0012(8) 0.0049(8) -0.0115(8)
N1 0.0589(7) 0.0599(7) 0.0648(7) 0.0037(5) 0.0062(6) -0.0044(5)
O1 0.0810(8) 0.0805(8) 0.0819(8) -0.0235(6) 0.0186(6) -0.0099(6)
O2 0.0524(7) 0.1637(15) 0.0822(9) -0.0099(9) 0.0045(6) -0.0140(8)
O3 0.0680(7) 0.0776(7) 0.0781(7) -0.0315(6) 0.0083(5) -0.0135(5)
O4 0.0526(6) 0.0732(7) 0.0695(7) -0.0037(5) 0.0025(5) 0.0077(5)
O5 0.1027(11) 0.0758(9) 0.1010(10) 0.0212(7) -0.0004(8) -0.0079(7)

loop_
_atom_type_symbol
_atom_type_description
_atom_type_scat_dispersion_real
_atom_type_scat_dispersion_imag
_atom_type_scat_source
C C 0.0033 0.0016 'International Tables Vol C Tables 4.2.6.8 and 6.1.1.4'
H H 0.0000 0.0000 'International Tables Vol C Tables 4.2.6.8 and 6.1.1.4'
N N 0.0061 0.0033 'International Tables Vol C Tables 4.2.6.8 and 6.1.1.4'
O O 0.0106 0.0060 'International Tables Vol C Tables 4.2.6.8 and 6.1.1.4'

loop_
_geom_angle_atom_site_label_1
_geom_angle_atom_site_label_2
_geom_angle_atom_site_label_3
_geom_angle
C2 C1 C6 122.82(14)
C2 C1 N1 118.64(13)
C6 C1 N1 118.54(12)
C1 C2 C3 118.36(12)
C1 C2 H2 120.8
C3 C2 H2 120.8
C2 C3 C4 120.40(12)
C2 C3 H3 119.8
C4 C3 H3 119.8
C5 C4 C3 119.44(13)
C5 C4 C7 117.95(11)
C3 C4 C7 122.57(12)
C6 C5 C4 120.57(12)
C6 C5 H5 119.7
C4 C5 H5 119.7
C5 C6 C1 118.38(12)
C5 C6 H6 120.8
C1 C6 H6 120.8
O3 C7 C4 121.34(13)
O3 C7 C8 121.12(13)
C4 C7 C8 117.53(11)
O4 C8 C7 111.61(12)
O4 C8 H8A 109.3
C7 C8 H8A 109.3
O4 C8 H8B 109.3
C7 C8 H8B 109.3
H8A C8 H8B 108.0
O5 C10 O4 124.65(18)
O5 C10 H10 117.7
O4 C10 H10 117.7
O2 N1 O1 123.64(14)
O2 N1 C1 117.63(13)
O1 N1 C1 118.68(13)
C10 O4 C8 115.39(13)

loop_
_geom_bond_atom_site_label_1
_geom_bond_atom_site_label_2
_geom_bond_distance
C1 C2 1.3783(19)
C1 C6 1.3823(19)
C1 N1 1.471(2)
C2 C3 1.380(2)
C2 H2 0.9300
C3 C4 1.3998(17)
C3 H3 0.9300
C4 C5 1.3955(18)
C4 C7 1.488(2)
C5 C6 1.377(2)
C5 H5 0.9300
C6 H6 0.9300
C7 O3 1.2081(16)
C7 C8 1.510(2)
C8 O4 1.4279(19)
C8 H8A 0.9700
C8 H8B 0.9700
C10 O5 1.194(2)
C10 O4 1.325(2)
C10 H10 0.9300
N1 O2 1.2130(17)
N1 O1 1.2150(18)

loop_
_geom_hbond_atom_site_label_D
_geom_hbond_atom_site_label_H
_geom_hbond_atom_site_label_A
_geom_hbond_distance_DH
_geom_hbond_distance_HA
_geom_hbond_distance_DA
_geom_hbond_angle_DHA
_geom_hbond_site_symmetry_A
C10 H10 O2 0.93 2.55 3.397(2) 151.9 1_456
C8 H8B O5 0.97 2.43 3.382(2) 168.2 4_575
C3 H3 O5 0.93 2.60 3.408(2) 145.7 1_554

loop_
_geom_torsion_atom_site_label_1
_geom_torsion_atom_site_label_2
_geom_torsion_atom_site_label_3
_geom_torsion_atom_site_label_4
_geom_torsion
C6 C1 C2 C3 0.9(2)
N1 C1 C2 C3 -178.78(11)
C1 C2 C3 C4 0.6(2)
C2 C3 C4 C5 -1.4(2)
C2 C3 C4 C7 176.29(12)
C3 C4 C5 C6 0.8(2)
C7 C4 C5 C6 -176.99(11)
C4 C5 C6 C1 0.6(2)
C2 C1 C6 C5 -1.5(2)
N1 C1 C6 C5 178.19(12)
C5 C4 C7 O3 6.1(2)
C3 C4 C7 O3 -171.60(14)
C5 C4 C7 C8 -175.37(12)
C3 C4 C7 C8 6.9(2)
O3 C7 C8 O4 -4.1(2)
C4 C7 C8 O4 177.45(11)
C2 C1 N1 O2 179.10(15)
C6 C1 N1 O2 -0.6(2)
C2 C1 N1 O1 1.6(2)
C6 C1 N1 O1 -178.05(13)
O5 C10 O4 C8 1.7(2)
C7 C8 O4 C10 -73.43(17)
